data_2224713
loop_
_publ_author_name
'Gowda, B. Thimme'
'Foro, Sabine'
'Nirmala, P. G.'
'Fuess, Hartmut'

_publ_section_title
;
 <i>N</i>-(2,5-Dimethylphenyl)-4-methylbenzenesulfonamide
;
_journal_coeditor_code NG2695
_journal_issue 1
_journal_name_full 'Acta Crystallographica Section E'
_journal_page_first o15
_journal_paper_doi 10.1107/S1600536809051174
_journal_volume 66
_journal_year 2010
_chemical_formula_iupac 'C15 H17 N O2 S'
_chemical_formula_moiety 'C15 H17 N O2 S'
_chemical_formula_sum 'C15 H17 N O2 S'
_chemical_formula_weight 275.36
_chemical_name_systematic
;
<i>N</i>-(2,5-Dimethylphenyl)-4-methylbenzenesulfonamide
;
_space_group_IT_number 2
_symmetry_cell_setting triclinic
_symmetry_space_group_name_Hall '-P 1'
_symmetry_space_group_name_H-M 'P -1'
_atom_sites_solution_hydrogens geom
_atom_sites_solution_primary direct
_atom_sites_solution_secondary difmap
_audit_creation_method SHELXL-97
_cell_angle_alpha 66.970(10)
_cell_angle_beta 81.370(10)
_cell_angle_gamma 64.820(10)
_cell_formula_units_Z 2
_cell_length_a 8.6397(7)
_cell_length_b 9.7067(8)
_cell_length_c 10.5180(10)
_cell_measurement_reflns_used 25
_cell_measurement_temperature 299(2)
_cell_measurement_theta_max 23.75
_cell_measurement_theta_min 7.22
_cell_volume 734.49(14)
_computing_cell_refinement 'CAD-4-PC (Enraf--Nonius, 1996)'
_computing_data_collection 'CAD-4-PC (Enraf--Nonius, 1996)'
_computing_data_reduction 'REDU4 (Stoe & Cie, 1987)'
_computing_molecular_graphics 'PLATON (Spek, 2009)'
_computing_publication_material 'SHELXL97 (Sheldrick, 2008)'
_computing_structure_refinement 'SHELXL97 (Sheldrick, 2008)'
_computing_structure_solution 'SHELXS97 (Sheldrick, 2008)'
_diffrn_ambient_temperature 299(2)
_diffrn_measured_fraction_theta_full 0.993
_diffrn_measured_fraction_theta_max 0.993
_diffrn_measurement_device_type 'Enraf--Nonius CAD-4'
_diffrn_measurement_method \w/2\q
_diffrn_radiation_monochromator graphite
_diffrn_radiation_source 'fine-focus sealed tube'
_diffrn_radiation_type CuK\a
_diffrn_radiation_wavelength 1.54180
_diffrn_reflns_av_R_equivalents 0.0399
_diffrn_reflns_av_sigmaI/netI 0.0381
_diffrn_reflns_limit_h_max 4
_diffrn_reflns_limit_h_min -10
_diffrn_reflns_limit_k_max 11
_diffrn_reflns_limit_k_min -11
_diffrn_reflns_limit_l_max 12
_diffrn_reflns_limit_l_min -12
_diffrn_reflns_number 3926
_diffrn_reflns_theta_full 66.89
_diffrn_reflns_theta_max 66.89
_diffrn_reflns_theta_min 4.57
_diffrn_standards_decay_% 1.0
_diffrn_standards_interval_time 120
_diffrn_standards_number 3
_exptl_absorpt_coefficient_mu 1.936
_exptl_absorpt_correction_T_max 0.8605
_exptl_absorpt_correction_T_min 0.4444
_exptl_absorpt_correction_type psi-scan
_exptl_absorpt_process_details '(North <i>et al.</i>,  1968)'
_exptl_crystal_colour colourless
_exptl_crystal_density_diffrn 1.245
_exptl_crystal_density_method 'not measured'
_exptl_crystal_description prism
_exptl_crystal_F_000 292
_exptl_crystal_size_max 0.50
_exptl_crystal_size_mid 0.30
_exptl_crystal_size_min 0.08
_refine_diff_density_max 0.386
_refine_diff_density_min -0.461
_refine_ls_extinction_coef 0.0133(16)
_refine_ls_extinction_expression Fc^*^=kFc[1+0.001xFc^2^\l^3^/sin(2\q)]^-1/4^
_refine_ls_extinction_method 'SHELXL97 (Sheldrick, 2008)'
_refine_ls_goodness_of_fit_ref 1.181
_refine_ls_hydrogen_treatment constr
_refine_ls_matrix_type full
_refine_ls_number_parameters 176
_refine_ls_number_reflns 2603
_refine_ls_number_restraints 0
_refine_ls_restrained_S_all 1.181
_refine_ls_R_factor_all 0.0521
_refine_ls_R_factor_gt 0.0466
_refine_ls_shift/su_max 0.001
_refine_ls_shift/su_mean 0.000
_refine_ls_structure_factor_coef Fsqd
_refine_ls_weighting_details 'calc w=1/[\s^2^(Fo^2^)+(0.0683P)^2^+0.2017P] where P=(Fo^2^+2Fc^2^)/3'
_refine_ls_weighting_scheme calc
_refine_ls_wR_factor_gt 0.1357
_refine_ls_wR_factor_ref 0.1401
_reflns_number_gt 2324
_reflns_number_total 2603
_reflns_threshold_expression I>2sigma(I)
_cod_data_source_file ng2695.cif
_cod_data_source_block I
_cod_original_cell_volume 734.47(11)
_cod_database_code 2224713
_cod_database_fobs_code 2224713

loop_
_symmetry_equiv_pos_as_xyz
'x, y, z'
'-x, -y, -z'

loop_
_atom_site_type_symbol
_atom_site_label
_atom_site_fract_x
_atom_site_fract_y
_atom_site_fract_z
_atom_site_U_iso_or_equiv
_atom_site_adp_type
_atom_site_calc_flag
_atom_site_refinement_flags
_atom_site_occupancy
_atom_site_disorder_assembly
_atom_site_disorder_group
S S1 1.05078(6) -0.00156(6) 0.20853(5) 0.0456(2) Uani d . 1 . .
O O1 1.1338(2) 0.0247(2) 0.07776(16) 0.0591(5) Uani d . 1 . .
O O2 1.1518(2) -0.0780(2) 0.33191(16) 0.0560(4) Uani d . 1 . .
N N1 0.9516(2) -0.1130(2) 0.21337(18) 0.0487(5) Uani d . 1 . .
H H1N 0.9621 -0.1456 0.1462 0.058 Uiso calc R 1 . .
C C1 0.8925(3) 0.1869(3) 0.2088(2) 0.0451(5) Uani d . 1 . .
C C2 0.8295(4) 0.3162(3) 0.0855(3) 0.0646(7) Uani d . 1 . .
H H2 0.8739 0.3063 0.0018 0.078 Uiso calc R 1 . .
C C3 0.6998(4) 0.4602(3) 0.0887(3) 0.0761(8) Uani d . 1 . .
H H3 0.6568 0.5471 0.0058 0.091 Uiso calc R 1 . .
C C4 0.6323(4) 0.4792(3) 0.2106(3) 0.0651(7) Uani d . 1 . .
C C5 0.6989(3) 0.3478(3) 0.3329(3) 0.0574(6) Uani d . 1 . .
H H5 0.6554 0.3583 0.4166 0.069 Uiso calc R 1 . .
C C6 0.8281(3) 0.2021(3) 0.3331(2) 0.0494(5) Uani d . 1 . .
H H6 0.8713 0.1151 0.4159 0.059 Uiso calc R 1 . .
C C7 0.8463(3) -0.1581(3) 0.3284(2) 0.0464(5) Uani d . 1 . .
C C8 0.6706(3) -0.0938(3) 0.3112(3) 0.0565(6) Uani d . 1 . .
C C9 0.5788(4) -0.1463(4) 0.4267(3) 0.0734(8) Uani d . 1 . .
H H9 0.4606 -0.1073 0.4188 0.088 Uiso calc R 1 . .
C C10 0.6579(4) -0.2540(4) 0.5520(3) 0.0726(8) Uani d . 1 . .
H H10 0.5918 -0.2850 0.6270 0.087 Uiso calc R 1 . .
C C11 0.8321(4) -0.3172(3) 0.5696(2) 0.0591(6) Uani d . 1 . .
C C12 0.9274(3) -0.2698(3) 0.4553(2) 0.0530(6) Uani d . 1 . .
H H12 1.0459 -0.3126 0.4633 0.064 Uiso calc R 1 . .
C C13 0.4892(5) 0.6354(4) 0.2132(4) 0.0963(11) Uani d . 1 . .
H H13A 0.4227 0.6898 0.1290 0.116 Uiso calc R 1 . .
H H13B 0.5359 0.7052 0.2218 0.116 Uiso calc R 1 . .
H H13C 0.4175 0.6112 0.2903 0.116 Uiso calc R 1 . .
C C14 0.5794(4) 0.0286(4) 0.1766(3) 0.0760(8) Uani d . 1 . .
H H14A 0.6140 -0.0205 0.1080 0.091 Uiso calc R 1 . .
H H14B 0.6079 0.1218 0.1472 0.091 Uiso calc R 1 . .
H H14C 0.4581 0.0628 0.1887 0.091 Uiso calc R 1 . .
C C15 0.9181(5) -0.4357(4) 0.7079(3) 0.0797(9) Uani d . 1 . .
H H15A 0.8746 -0.5195 0.7457 0.096 Uiso calc R 1 . .
H H15B 0.8949 -0.3784 0.7697 0.096 Uiso calc R 1 . .
H H15C 1.0393 -0.4847 0.6962 0.096 Uiso calc R 1 . .

loop_
_atom_site_aniso_label
_atom_site_aniso_U_11
_atom_site_aniso_U_22
_atom_site_aniso_U_33
_atom_site_aniso_U_12
_atom_site_aniso_U_13
_atom_site_aniso_U_23
S1 0.0435(3) 0.0545(3) 0.0279(3) -0.0142(2) 0.0042(2) -0.0118(2)
O1 0.0546(9) 0.0812(11) 0.0335(9) -0.0253(9) 0.0123(7) -0.0194(8)
O2 0.0487(8) 0.0694(10) 0.0350(8) -0.0145(8) -0.0046(6) -0.0129(7)
N1 0.0570(10) 0.0528(10) 0.0319(9) -0.0178(9) 0.0057(8) -0.0176(8)
C1 0.0474(11) 0.0474(11) 0.0330(11) -0.0172(9) 0.0009(8) -0.0095(9)
C2 0.0807(17) 0.0568(14) 0.0341(12) -0.0163(13) -0.0006(11) -0.0066(10)
C3 0.094(2) 0.0539(14) 0.0496(16) -0.0122(14) -0.0125(14) -0.0029(12)
C4 0.0660(15) 0.0511(13) 0.0680(18) -0.0148(12) -0.0039(13) -0.0195(12)
C5 0.0587(14) 0.0623(14) 0.0497(14) -0.0194(12) 0.0053(11) -0.0258(11)
C6 0.0531(12) 0.0530(12) 0.0331(11) -0.0165(10) 0.0011(9) -0.0124(9)
C7 0.0575(12) 0.0447(11) 0.0351(11) -0.0198(10) 0.0058(9) -0.0153(9)
C8 0.0596(14) 0.0594(13) 0.0472(14) -0.0244(11) 0.0038(11) -0.0168(11)
C9 0.0642(16) 0.090(2) 0.0663(19) -0.0395(16) 0.0140(14) -0.0240(16)
C10 0.087(2) 0.088(2) 0.0515(16) -0.0551(17) 0.0204(14) -0.0198(14)
C11 0.0856(18) 0.0582(14) 0.0406(13) -0.0417(13) 0.0075(12) -0.0133(11)
C12 0.0652(14) 0.0490(12) 0.0391(12) -0.0226(11) 0.0016(10) -0.0112(10)
C13 0.097(2) 0.0616(17) 0.103(3) -0.0021(17) -0.011(2) -0.0308(18)
C14 0.0570(15) 0.088(2) 0.0616(17) -0.0218(14) -0.0052(13) -0.0117(15)
C15 0.122(3) 0.0820(19) 0.0410(15) -0.063(2) -0.0003(15) -0.0031(13)

loop_
_atom_type_symbol
_atom_type_description
_atom_type_scat_dispersion_real
_atom_type_scat_dispersion_imag
_atom_type_scat_source
C C 0.0181 0.0091 'International Tables Vol C Tables 4.2.6.8 and 6.1.1.4'
H H 0.0000 0.0000 'International Tables Vol C Tables 4.2.6.8 and 6.1.1.4'
N N 0.0311 0.0180 'International Tables Vol C Tables 4.2.6.8 and 6.1.1.4'
O O 0.0492 0.0322 'International Tables Vol C Tables 4.2.6.8 and 6.1.1.4'
S S 0.3331 0.5567 'International Tables Vol C Tables 4.2.6.8 and 6.1.1.4'

loop_
_geom_angle_atom_site_label_1
_geom_angle_atom_site_label_2
_geom_angle_atom_site_label_3
_geom_angle_site_symmetry_1
_geom_angle_site_symmetry_3
_geom_angle
_geom_angle_publ_flag
O2 S1 O1 . . 118.99(10) ?
O2 S1 N1 . . 108.50(10) ?
O1 S1 N1 . . 105.30(10) ?
O2 S1 C1 . . 107.99(10) ?
O1 S1 C1 . . 108.74(10) ?
N1 S1 C1 . . 106.69(10) ?
C7 N1 S1 . . 121.11(15) ?
C7 N1 H1N . . 119.4 ?
S1 N1 H1N . . 119.4 ?
C6 C1 C2 . . 120.6(2) ?
C6 C1 S1 . . 119.18(17) ?
C2 C1 S1 . . 120.17(18) ?
C3 C2 C1 . . 118.9(2) ?
C3 C2 H2 . . 120.6 ?
C1 C2 H2 . . 120.6 ?
C4 C3 C2 . . 122.0(2) ?
C4 C3 H3 . . 119.0 ?
C2 C3 H3 . . 119.0 ?
C3 C4 C5 . . 117.9(2) ?
C3 C4 C13 . . 121.7(3) ?
C5 C4 C13 . . 120.4(3) ?
C6 C5 C4 . . 121.5(2) ?
C6 C5 H5 . . 119.3 ?
C4 C5 H5 . . 119.3 ?
C1 C6 C5 . . 119.2(2) ?
C1 C6 H6 . . 120.4 ?
C5 C6 H6 . . 120.4 ?
C8 C7 C12 . . 121.7(2) ?
C8 C7 N1 . . 120.3(2) ?
C12 C7 N1 . . 118.0(2) ?
C7 C8 C9 . . 116.6(2) ?
C7 C8 C14 . . 122.9(2) ?
C9 C8 C14 . . 120.5(2) ?
C10 C9 C8 . . 121.8(3) ?
C10 C9 H9 . . 119.1 ?
C8 C9 H9 . . 119.1 ?
C9 C10 C11 . . 121.7(2) ?
C9 C10 H10 . . 119.1 ?
C11 C10 H10 . . 119.1 ?
C10 C11 C12 . . 117.7(2) ?
C10 C11 C15 . . 121.4(3) ?
C12 C11 C15 . . 120.9(3) ?
C11 C12 C7 . . 120.4(2) ?
C11 C12 H12 . . 119.8 ?
C7 C12 H12 . . 119.8 ?
C4 C13 H13A . . 109.5 ?
C4 C13 H13B . . 109.5 ?
H13A C13 H13B . . 109.5 ?
C4 C13 H13C . . 109.5 ?
H13A C13 H13C . . 109.5 ?
H13B C13 H13C . . 109.5 ?
C8 C14 H14A . . 109.5 ?
C8 C14 H14B . . 109.5 ?
H14A C14 H14B . . 109.5 ?
C8 C14 H14C . . 109.5 ?
H14A C14 H14C . . 109.5 ?
H14B C14 H14C . . 109.5 ?
C11 C15 H15A . . 109.5 ?
C11 C15 H15B . . 109.5 ?
H15A C15 H15B . . 109.5 ?
C11 C15 H15C . . 109.5 ?
H15A C15 H15C . . 109.5 ?
H15B C15 H15C . . 109.5 ?

loop_
_geom_bond_atom_site_label_1
_geom_bond_atom_site_label_2
_geom_bond_site_symmetry_2
_geom_bond_distance
_geom_bond_publ_flag
S1 O2 . 1.4256(16) ?
S1 O1 . 1.4341(15) ?
S1 N1 . 1.625(2) ?
S1 C1 . 1.758(2) ?
N1 C7 . 1.442(3) ?
N1 H1N . 0.8600 ?
C1 C6 . 1.379(3) ?
C1 C2 . 1.382(3) ?
C2 C3 . 1.379(4) ?
C2 H2 . 0.9300 ?
C3 C4 . 1.374(4) ?
C3 H3 . 0.9300 ?
C4 C5 . 1.388(4) ?
C4 C13 . 1.502(4) ?
C5 C6 . 1.380(3) ?
C5 H5 . 0.9300 ?
C6 H6 . 0.9300 ?
C7 C8 . 1.384(3) ?
C7 C12 . 1.396(3) ?
C8 C9 . 1.391(4) ?
C8 C14 . 1.503(4) ?
C9 C10 . 1.371(4) ?
C9 H9 . 0.9300 ?
C10 C11 . 1.373(4) ?
C10 H10 . 0.9300 ?
C11 C12 . 1.388(3) ?
C11 C15 . 1.510(4) ?
C12 H12 . 0.9300 ?
C13 H13A . 0.9600 ?
C13 H13B . 0.9600 ?
C13 H13C . 0.9600 ?
C14 H14A . 0.9600 ?
C14 H14B . 0.9600 ?
C14 H14C . 0.9600 ?
C15 H15A . 0.9600 ?
C15 H15B . 0.9600 ?
C15 H15C . 0.9600 ?

loop_
_geom_hbond_atom_site_label_D
_geom_hbond_atom_site_label_H
_geom_hbond_atom_site_label_A
_geom_hbond_site_symmetry_A
_geom_hbond_distance_DH
_geom_hbond_distance_HA
_geom_hbond_distance_DA
_geom_hbond_angle_DHA
N1 H1N O1 2_755 0.86 2.28 2.957(2) 135.4

loop_
_geom_torsion_atom_site_label_1
_geom_torsion_atom_site_label_2
_geom_torsion_atom_site_label_3
_geom_torsion_atom_site_label_4
_geom_torsion_site_symmetry_1
_geom_torsion_site_symmetry_2
_geom_torsion_site_symmetry_3
_geom_torsion_site_symmetry_4
_geom_torsion
_geom_torsion_publ_flag
O2 S1 N1 C7 . . . . 54.45(18) ?
O1 S1 N1 C7 . . . . -177.12(16) ?
C1 S1 N1 C7 . . . . -61.67(18) ?
O2 S1 C1 C6 . . . . -31.9(2) ?
O1 S1 C1 C6 . . . . -162.32(18) ?
N1 S1 C1 C6 . . . . 84.6(2) ?
O2 S1 C1 C2 . . . . 150.3(2) ?
O1 S1 C1 C2 . . . . 19.9(2) ?
N1 S1 C1 C2 . . . . -93.2(2) ?
C6 C1 C2 C3 . . . . -0.7(4) ?
S1 C1 C2 C3 . . . . 177.0(2) ?
C1 C2 C3 C4 . . . . 0.4(5) ?
C2 C3 C4 C5 . . . . 0.1(5) ?
C2 C3 C4 C13 . . . . -179.0(3) ?
C3 C4 C5 C6 . . . . -0.4(4) ?
C13 C4 C5 C6 . . . . 178.8(3) ?
C2 C1 C6 C5 . . . . 0.5(4) ?
S1 C1 C6 C5 . . . . -177.31(18) ?
C4 C5 C6 C1 . . . . 0.1(4) ?
S1 N1 C7 C8 . . . . 111.3(2) ?
S1 N1 C7 C12 . . . . -69.9(2) ?
C12 C7 C8 C9 . . . . -0.1(4) ?
N1 C7 C8 C9 . . . . 178.7(2) ?
C12 C7 C8 C14 . . . . 178.9(3) ?
N1 C7 C8 C14 . . . . -2.3(4) ?
C7 C8 C9 C10 . . . . 1.1(4) ?
C14 C8 C9 C10 . . . . -177.9(3) ?
C8 C9 C10 C11 . . . . -0.7(5) ?
C9 C10 C11 C12 . . . . -0.7(4) ?
C9 C10 C11 C15 . . . . -180.0(3) ?
C10 C11 C12 C7 . . . . 1.7(4) ?
C15 C11 C12 C7 . . . . -179.0(2) ?
C8 C7 C12 C11 . . . . -1.3(4) ?
N1 C7 C12 C11 . . . . 179.9(2) ?

loop_
_cod_related_entry_id
_cod_related_entry_database
_cod_related_entry_code
1 ChemSpider 233698
